data_7121926
loop_
_publ_author_name
'Roy, Dipak Kumar'
'Krummenacher, Ivo'
'Stennett, Tom E.'
'Lenczyk, Carsten'
'Thiess, Torsten'
'Welz, Eileen'
'Engels, Bernd'
'Braunschweig, Holger'

_publ_section_title
;
 Selective one- and two-electron reductions of a haloborane enabled by a
 \p-withdrawing carbene ligand.
;
_journal_issue 65
_journal_name_full 'Chemical communications (Cambridge, England)'
_journal_page_first 9015
_journal_page_last 9018
_journal_paper_doi 10.1039/c8cc03433h
_journal_volume 54
_journal_year 2018
_chemical_formula_moiety 'C30 H28 B Br F5 N2 O2'
_chemical_formula_sum 'C30 H28 B Br F5 N2 O2'
_chemical_formula_weight 634.26
_space_group_crystal_system triclinic
_space_group_IT_number 2
_space_group_name_Hall '-P 1'
_space_group_name_H-M_alt 'P -1'
_symmetry_space_group_name_Hall '-P 1'
_symmetry_space_group_name_H-M 'P -1'
_atom_sites_solution_hydrogens geom
_atom_sites_solution_primary dual
_atom_sites_solution_secondary difmap
_audit_creation_method SHELXL-2014/7
_audit_update_record
;
2018-04-24 deposited with the CCDC.
2018-07-04 downloaded from the CCDC.
;
_cell_angle_alpha 104.90(2)
_cell_angle_beta 102.465(12)
_cell_angle_gamma 99.493(19)
_cell_formula_units_Z 2
_cell_length_a 7.394(2)
_cell_length_b 11.982(4)
_cell_length_c 16.917(6)
_cell_measurement_reflns_used 9813
_cell_measurement_temperature 296(2)
_cell_measurement_theta_max 26.77
_cell_measurement_theta_min 2.52
_cell_volume 1375.1(8)
_computing_cell_refinement 'Saint+ ver. V8.37A (Bruker AXS)'
_computing_data_collection 'APEX2 ver. 2014.9 (Bruker AXS)'
_computing_data_reduction 'Saint+ ver. V8.37A (Bruker AXS)'
_computing_molecular_graphics 'ShelXLe (Huebschle et all, 2011)'
_computing_publication_material 'SHELXL-2014/7 (Sheldrick, 2014)'
_computing_structure_refinement 'SHELXL-2014/7 (Sheldrick, 2014)'
_computing_structure_solution 'SHELXT (Sheldrick, 2014)'
_diffrn_ambient_temperature 296(2)
_diffrn_detector 'CCD area detector (Apex2)'
_diffrn_detector_area_resol_mean 8.333
_diffrn_measured_fraction_theta_full 1.000
_diffrn_measured_fraction_theta_max 0.993
_diffrn_measurement_device_type 'Bruker X8-APEX II'
_diffrn_measurement_method '\f and \w scans'
_diffrn_radiation_monochromator 'multi-layer mirror'
_diffrn_radiation_type MoK\a
_diffrn_radiation_wavelength 0.71073
_diffrn_reflns_av_R_equivalents 0.0605
_diffrn_reflns_av_unetI/netI 0.0418
_diffrn_reflns_Laue_measured_fraction_full 1.000
_diffrn_reflns_Laue_measured_fraction_max 0.993
_diffrn_reflns_limit_h_max 9
_diffrn_reflns_limit_h_min -9
_diffrn_reflns_limit_k_max 14
_diffrn_reflns_limit_k_min -15
_diffrn_reflns_limit_l_max 21
_diffrn_reflns_limit_l_min -21
_diffrn_reflns_number 31455
_diffrn_reflns_point_group_measured_fraction_full 1.000
_diffrn_reflns_point_group_measured_fraction_max 0.993
_diffrn_reflns_theta_full 26.000
_diffrn_reflns_theta_max 26.899
_diffrn_reflns_theta_min 1.294
_diffrn_source 'rotating-anode (Nonius FR-591)'
_exptl_absorpt_coefficient_mu 1.561
_exptl_absorpt_correction_T_max 0.7454
_exptl_absorpt_correction_T_min 0.5755
_exptl_absorpt_correction_type multi-scan
_exptl_absorpt_process_details 'SadAbs 2014/5 (Bruker AXS)'
_exptl_crystal_colour red
_exptl_crystal_density_diffrn 1.532
_exptl_crystal_description block
_exptl_crystal_F_000 646
_exptl_crystal_size_max 0.20
_exptl_crystal_size_mid 0.20
_exptl_crystal_size_min 0.20
_refine_diff_density_max 0.654
_refine_diff_density_min -0.541
_refine_diff_density_rms 0.075
_refine_ls_extinction_method none
_refine_ls_goodness_of_fit_ref 1.039
_refine_ls_hydrogen_treatment constr
_refine_ls_matrix_type full
_refine_ls_number_parameters 378
_refine_ls_number_reflns 5920
_refine_ls_number_restraints 0
_refine_ls_restrained_S_all 1.039
_refine_ls_R_factor_all 0.0463
_refine_ls_R_factor_gt 0.0350
_refine_ls_shift/su_max 0.001
_refine_ls_shift/su_mean 0.000
_refine_ls_structure_factor_coef Fsqd
_refine_ls_weighting_details 'w=1/[\s^2^(Fo^2^)+(0.0480P)^2^+0.7114P] where P=(Fo^2^+2Fc^2^)/3'
_refine_ls_weighting_scheme calc
_refine_ls_wR_factor_gt 0.0871
_refine_ls_wR_factor_ref 0.0922
_reflns_Friedel_coverage 0.000
_reflns_number_gt 5000
_reflns_number_total 5920
_reflns_threshold_expression 'I > 2\s(I)'
_cod_data_source_file c8cc03433h2.cif
_cod_data_source_block test_a_CCDC1
_cod_depositor_comments 'Adding full bibliography for 7121923--7121927.cif.'
_cod_original_cell_volume 1375.2(8)
_cod_database_code 7121926
_shelx_shelxl_version_number 2014/7
_shelx_space_group_comment
;
The symmetry employed for this shelxl refinement is uniquely defined
by the following loop, which should always be used as a source of
symmetry information in preference to the above space-group names.
They are only intended as comments.
;
_shelx_estimated_absorpt_t_min 0.745
_shelx_estimated_absorpt_t_max 0.745

loop_
_space_group_symop_operation_xyz
'x, y, z'
'-x, -y, -z'

loop_
_atom_site_label
_atom_site_type_symbol
_atom_site_fract_x
_atom_site_fract_y
_atom_site_fract_z
_atom_site_U_iso_or_equiv
_atom_site_adp_type
_atom_site_occupancy
_atom_site_site_symmetry_order
_atom_site_calc_flag
_atom_site_refinement_flags_posn
_atom_site_refinement_flags_adp
C1_1 C 0.2098(3) 0.49740(19) 0.73759(13) 0.0128(4) Uani 1 1 d . .
N2_1 N 0.1325(2) 0.37597(15) 0.71289(11) 0.0121(4) Uani 1 1 d . .
C3_1 C 0.0400(3) 0.32053(19) 0.76179(13) 0.0137(4) Uani 1 1 d . .
C4_1 C 0.0645(3) 0.39560(19) 0.85233(13) 0.0144(4) Uani 1 1 d . .
C5_1 C 0.0494(3) 0.51954(19) 0.85252(13) 0.0131(4) Uani 1 1 d . .
N6_1 N 0.1455(2) 0.56635(15) 0.80148(11) 0.0117(4) Uani 1 1 d . .
O7_1 O -0.0455(2) 0.21816(13) 0.73340(10) 0.0185(3) Uani 1 1 d . .
O8_1 O -0.0341(2) 0.57747(14) 0.89501(9) 0.0169(3) Uani 1 1 d . .
C9_1 C 0.2666(3) 0.4027(2) 0.90671(14) 0.0179(5) Uani 1 1 d . .
H9A_1 H 0.2792 0.3244 0.9071 0.027 Uiso 1 1 calc R U
H9B_1 H 0.2850 0.4517 0.9638 0.027 Uiso 1 1 calc R U
H9C_1 H 0.3605 0.4365 0.8828 0.027 Uiso 1 1 calc R U
C10_1 C -0.0837(3) 0.3410(2) 0.89002(14) 0.0198(5) Uani 1 1 d . .
H10A_1 H -0.2079 0.3451 0.8608 0.030 Uiso 1 1 calc R U
H10B_1 H -0.0562 0.3839 0.9492 0.030 Uiso 1 1 calc R U
H10C_1 H -0.0806 0.2595 0.8838 0.030 Uiso 1 1 calc R U
C1_2 C 0.1557(3) 0.29334(18) 0.63768(13) 0.0133(4) Uani 1 1 d . .
C2_2 C 0.3175(3) 0.24744(19) 0.64565(14) 0.0169(4) Uani 1 1 d . .
C3_2 C 0.3312(3) 0.1636(2) 0.57464(15) 0.0208(5) Uani 1 1 d . .
H3_2 H 0.4389 0.1325 0.5784 0.025 Uiso 1 1 calc R U
C4_2 C 0.1899(3) 0.12454(19) 0.49822(14) 0.0197(5) Uani 1 1 d . .
C5_2 C 0.0297(3) 0.1715(2) 0.49389(14) 0.0187(5) Uani 1 1 d . .
H5_2 H -0.0664 0.1458 0.4432 0.022 Uiso 1 1 calc R U
C6_2 C 0.0086(3) 0.25574(19) 0.56318(13) 0.0153(4) Uani 1 1 d . .
C7_2 C 0.4739(3) 0.2862(2) 0.72678(15) 0.0222(5) Uani 1 1 d . .
H7A_2 H 0.5702 0.2427 0.7197 0.033 Uiso 1 1 calc R U
H7B_2 H 0.4228 0.2713 0.7716 0.033 Uiso 1 1 calc R U
H7C_2 H 0.5287 0.3696 0.7409 0.033 Uiso 1 1 calc R U
C8_2 C 0.2111(4) 0.0342(2) 0.42292(15) 0.0283(6) Uani 1 1 d . .
H8A_2 H 0.0873 -0.0104 0.3873 0.042 Uiso 1 1 calc R U
H8B_2 H 0.2820 -0.0186 0.4421 0.042 Uiso 1 1 calc R U
H8C_2 H 0.2775 0.0739 0.3912 0.042 Uiso 1 1 calc R U
C9_2 C -0.1686(3) 0.3027(2) 0.55542(14) 0.0201(5) Uani 1 1 d . .
H9A_2 H -0.1415 0.3804 0.5489 0.030 Uiso 1 1 calc R U
H9B_2 H -0.2111 0.3071 0.6057 0.030 Uiso 1 1 calc R U
H9C_2 H -0.2664 0.2504 0.5067 0.030 Uiso 1 1 calc R U
C1_3 C 0.1509(3) 0.68994(18) 0.80805(13) 0.0134(4) Uani 1 1 d . .
C2_3 C 0.0502(3) 0.71881(19) 0.73896(14) 0.0153(4) Uani 1 1 d . .
C3_3 C 0.0684(3) 0.8382(2) 0.74552(14) 0.0191(5) Uani 1 1 d . .
H3_3 H 0.0046 0.8588 0.6996 0.023 Uiso 1 1 calc R U
C4_3 C 0.1782(3) 0.9279(2) 0.81791(15) 0.0202(5) Uani 1 1 d . .
C5_3 C 0.2646(3) 0.8955(2) 0.88704(14) 0.0181(5) Uani 1 1 d . .
H5_3 H 0.3328 0.9549 0.9371 0.022 Uiso 1 1 calc R U
C6_3 C 0.2533(3) 0.77786(19) 0.88439(13) 0.0146(4) Uani 1 1 d . .
C7_3 C -0.0758(3) 0.6269(2) 0.65939(14) 0.0210(5) Uani 1 1 d . .
H7A_3 H -0.1714 0.6605 0.6322 0.032 Uiso 1 1 calc R U
H7B_3 H -0.1361 0.5602 0.6735 0.032 Uiso 1 1 calc R U
H7C_3 H -0.0007 0.6013 0.6216 0.032 Uiso 1 1 calc R U
C8_3 C 0.2014(4) 1.0565(2) 0.82208(18) 0.0311(6) Uani 1 1 d . .
H8A_3 H 0.3196 1.0842 0.8106 0.047 Uiso 1 1 calc R U
H8B_3 H 0.2018 1.1025 0.8777 0.047 Uiso 1 1 calc R U
H8C_3 H 0.0978 1.0649 0.7805 0.047 Uiso 1 1 calc R U
C9_3 C 0.3473(3) 0.7511(2) 0.96356(14) 0.0182(5) Uani 1 1 d . .
H9A_3 H 0.3843 0.6771 0.9480 0.027 Uiso 1 1 calc R U
H9B_3 H 0.2596 0.7458 0.9975 0.027 Uiso 1 1 calc R U
H9C_3 H 0.4581 0.8135 0.9956 0.027 Uiso 1 1 calc R U
Br1_4 Br 0.37411(3) 0.50005(2) 0.58741(2) 0.02169(8) Uani 1 1 d . .
B2_4 B 0.3532(3) 0.5601(2) 0.70127(15) 0.0148(5) Uani 1 1 d . .
C3_4 C 0.4988(3) 0.68079(19) 0.75742(13) 0.0153(4) Uani 1 1 d . .
C4_4 C 0.6133(3) 0.6903(2) 0.83658(14) 0.0167(4) Uani 1 1 d . .
C5_4 C 0.7376(3) 0.7941(2) 0.89022(14) 0.0197(5) Uani 1 1 d . .
C6_4 C 0.7485(3) 0.8945(2) 0.86489(15) 0.0221(5) Uani 1 1 d . .
C7_4 C 0.6394(3) 0.8897(2) 0.78646(15) 0.0219(5) Uani 1 1 d . .
C8_4 C 0.5196(3) 0.7840(2) 0.73366(14) 0.0187(5) Uani 1 1 d . .
F9_4 F 0.59834(18) 0.59482(11) 0.86491(8) 0.0209(3) Uani 1 1 d . .
F10_4 F 0.84002(19) 0.79922(12) 0.96716(8) 0.0257(3) Uani 1 1 d . .
F11_4 F 0.8619(2) 0.99791(12) 0.91714(9) 0.0301(3) Uani 1 1 d . .
F12_4 F 0.6491(2) 0.98878(12) 0.76295(9) 0.0323(4) Uani 1 1 d . .
F13_4 F 0.4138(2) 0.78473(12) 0.65871(8) 0.0244(3) Uani 1 1 d . .

loop_
_atom_site_aniso_label
_atom_site_aniso_U_11
_atom_site_aniso_U_22
_atom_site_aniso_U_33
_atom_site_aniso_U_23
_atom_site_aniso_U_13
_atom_site_aniso_U_12
C1_1 0.0138(10) 0.0132(10) 0.0096(9) 0.0011(8) 0.0005(8) 0.0058(8)
N2_1 0.0147(8) 0.0098(8) 0.0106(8) 0.0010(7) 0.0032(7) 0.0036(7)
C3_1 0.0143(10) 0.0148(11) 0.0121(10) 0.0050(8) 0.0009(8) 0.0059(8)
C4_1 0.0166(10) 0.0138(10) 0.0112(10) 0.0032(8) 0.0018(8) 0.0029(8)
C5_1 0.0112(9) 0.0162(11) 0.0088(9) 0.0028(8) -0.0010(8) 0.0010(8)
N6_1 0.0136(8) 0.0116(9) 0.0104(8) 0.0029(7) 0.0039(7) 0.0039(7)
O7_1 0.0257(8) 0.0121(8) 0.0156(8) 0.0023(6) 0.0050(6) 0.0020(6)
O8_1 0.0187(8) 0.0184(8) 0.0152(8) 0.0039(6) 0.0071(6) 0.0072(6)
C9_1 0.0216(11) 0.0157(11) 0.0143(11) 0.0048(9) -0.0007(9) 0.0055(9)
C10_1 0.0255(12) 0.0177(11) 0.0149(11) 0.0047(9) 0.0060(9) 0.0012(9)
C1_2 0.0188(10) 0.0078(10) 0.0124(10) 0.0011(8) 0.0054(8) 0.0020(8)
C2_2 0.0177(11) 0.0140(11) 0.0182(11) 0.0033(9) 0.0051(9) 0.0036(9)
C3_2 0.0253(12) 0.0169(11) 0.0244(12) 0.0067(10) 0.0108(10) 0.0100(10)
C4_2 0.0311(12) 0.0118(11) 0.0175(11) 0.0029(9) 0.0127(10) 0.0033(9)
C5_2 0.0255(12) 0.0157(11) 0.0123(10) 0.0017(9) 0.0048(9) 0.0019(9)
C6_2 0.0207(11) 0.0118(10) 0.0126(10) 0.0037(8) 0.0050(8) 0.0012(8)
C7_2 0.0208(11) 0.0209(12) 0.0230(12) 0.0028(10) 0.0037(10) 0.0090(10)
C8_2 0.0464(16) 0.0218(13) 0.0197(12) 0.0023(10) 0.0159(11) 0.0133(12)
C9_2 0.0225(11) 0.0215(12) 0.0116(10) 0.0004(9) -0.0004(9) 0.0065(9)
C1_3 0.0150(10) 0.0110(10) 0.0152(10) 0.0035(8) 0.0065(8) 0.0038(8)
C2_3 0.0150(10) 0.0170(11) 0.0157(11) 0.0045(9) 0.0063(8) 0.0065(8)
C3_3 0.0229(11) 0.0226(12) 0.0182(11) 0.0109(10) 0.0076(9) 0.0120(10)
C4_3 0.0228(11) 0.0158(11) 0.0268(12) 0.0079(10) 0.0119(10) 0.0085(9)
C5_3 0.0198(11) 0.0134(11) 0.0193(11) 0.0001(9) 0.0074(9) 0.0038(9)
C6_3 0.0158(10) 0.0150(11) 0.0143(10) 0.0031(9) 0.0075(8) 0.0046(8)
C7_3 0.0225(11) 0.0227(12) 0.0166(11) 0.0048(10) 0.0009(9) 0.0092(10)
C8_3 0.0428(15) 0.0176(13) 0.0349(15) 0.0107(11) 0.0100(12) 0.0087(11)
C9_3 0.0211(11) 0.0156(11) 0.0136(10) 0.0008(9) 0.0020(9) 0.0022(9)
Br1_4 0.02710(13) 0.02053(13) 0.01482(12) 0.00124(9) 0.00952(9) -0.00002(9)
B2_4 0.0148(11) 0.0169(12) 0.0127(11) 0.0024(10) 0.0035(9) 0.0075(10)
C3_4 0.0157(10) 0.0150(11) 0.0145(10) 0.0004(9) 0.0076(8) 0.0036(8)
C4_4 0.0142(10) 0.0163(11) 0.0211(11) 0.0047(9) 0.0070(9) 0.0058(8)
C5_4 0.0145(10) 0.0231(12) 0.0173(11) 0.0002(9) 0.0033(9) 0.0038(9)
C6_4 0.0190(11) 0.0190(12) 0.0216(12) -0.0041(10) 0.0089(9) -0.0017(9)
C7_4 0.0271(12) 0.0166(12) 0.0244(12) 0.0060(10) 0.0149(10) 0.0016(10)
C8_4 0.0211(11) 0.0191(12) 0.0146(11) 0.0019(9) 0.0071(9) 0.0033(9)
F9_4 0.0196(6) 0.0194(7) 0.0217(7) 0.0064(6) 0.0003(5) 0.0057(5)
F10_4 0.0216(7) 0.0267(8) 0.0194(7) -0.0006(6) -0.0034(6) 0.0040(6)
F11_4 0.0298(8) 0.0195(7) 0.0280(8) -0.0053(6) 0.0060(6) -0.0067(6)
F12_4 0.0479(9) 0.0177(7) 0.0292(8) 0.0077(6) 0.0134(7) -0.0029(7)
F13_4 0.0338(8) 0.0218(7) 0.0163(7) 0.0076(6) 0.0054(6) 0.0015(6)

loop_
_atom_type_symbol
_atom_type_description
_atom_type_scat_dispersion_real
_atom_type_scat_dispersion_imag
_atom_type_scat_source
C C 0.0033 0.0016 'International Tables Vol C Tables 4.2.6.8 and 6.1.1.4'
H H 0.0000 0.0000 'International Tables Vol C Tables 4.2.6.8 and 6.1.1.4'
B B 0.0013 0.0007 'International Tables Vol C Tables 4.2.6.8 and 6.1.1.4'
N N 0.0061 0.0033 'International Tables Vol C Tables 4.2.6.8 and 6.1.1.4'
O O 0.0106 0.0060 'International Tables Vol C Tables 4.2.6.8 and 6.1.1.4'
F F 0.0171 0.0103 'International Tables Vol C Tables 4.2.6.8 and 6.1.1.4'
Br Br -0.2901 2.4595 'International Tables Vol C Tables 4.2.6.8 and 6.1.1.4'

loop_
_geom_angle_atom_site_label_1
_geom_angle_atom_site_label_2
_geom_angle_atom_site_label_3
_geom_angle
N2_1 C1_1 N6_1 115.35(18)
N2_1 C1_1 B2_4 126.11(18)
N6_1 C1_1 B2_4 118.53(19)
C1_1 N2_1 C3_1 123.07(17)
C1_1 N2_1 C1_2 122.80(17)
C3_1 N2_1 C1_2 113.90(17)
O7_1 C3_1 N2_1 120.77(19)
O7_1 C3_1 C4_1 123.26(19)
N2_1 C3_1 C4_1 115.89(18)
C5_1 C4_1 C3_1 108.97(17)
C5_1 C4_1 C10_1 110.90(18)
C3_1 C4_1 C10_1 110.75(18)
C5_1 C4_1 C9_1 108.23(17)
C3_1 C4_1 C9_1 108.72(17)
C10_1 C4_1 C9_1 109.21(18)
O8_1 C5_1 N6_1 121.1(2)
O8_1 C5_1 C4_1 123.70(19)
N6_1 C5_1 C4_1 115.20(18)
C5_1 N6_1 C1_1 123.73(18)
C5_1 N6_1 C1_3 116.06(17)
C1_1 N6_1 C1_3 119.52(17)
C4_1 C9_1 H9A_1 109.5
C4_1 C9_1 H9B_1 109.5
H9A_1 C9_1 H9B_1 109.5
C4_1 C9_1 H9C_1 109.5
H9A_1 C9_1 H9C_1 109.5
H9B_1 C9_1 H9C_1 109.5
C4_1 C10_1 H10A_1 109.5
C4_1 C10_1 H10B_1 109.5
H10A_1 C10_1 H10B_1 109.5
C4_1 C10_1 H10C_1 109.5
H10A_1 C10_1 H10C_1 109.5
H10B_1 C10_1 H10C_1 109.5
C6_2 C1_2 C2_2 122.51(19)
C6_2 C1_2 N2_1 118.84(19)
C2_2 C1_2 N2_1 118.40(18)
C3_2 C2_2 C1_2 117.5(2)
C3_2 C2_2 C7_2 120.2(2)
C1_2 C2_2 C7_2 122.3(2)
C4_2 C3_2 C2_2 122.3(2)
C4_2 C3_2 H3_2 118.8
C2_2 C3_2 H3_2 118.8
C3_2 C4_2 C5_2 118.0(2)
C3_2 C4_2 C8_2 120.6(2)
C5_2 C4_2 C8_2 121.4(2)
C4_2 C5_2 C6_2 122.0(2)
C4_2 C5_2 H5_2 119.0
C6_2 C5_2 H5_2 119.0
C1_2 C6_2 C5_2 117.6(2)
C1_2 C6_2 C9_2 122.49(19)
C5_2 C6_2 C9_2 119.9(2)
C2_2 C7_2 H7A_2 109.5
C2_2 C7_2 H7B_2 109.5
H7A_2 C7_2 H7B_2 109.5
C2_2 C7_2 H7C_2 109.5
H7A_2 C7_2 H7C_2 109.5
H7B_2 C7_2 H7C_2 109.5
C4_2 C8_2 H8A_2 109.5
C4_2 C8_2 H8B_2 109.5
H8A_2 C8_2 H8B_2 109.5
C4_2 C8_2 H8C_2 109.5
H8A_2 C8_2 H8C_2 109.5
H8B_2 C8_2 H8C_2 109.5
C6_2 C9_2 H9A_2 109.5
C6_2 C9_2 H9B_2 109.5
H9A_2 C9_2 H9B_2 109.5
C6_2 C9_2 H9C_2 109.5
H9A_2 C9_2 H9C_2 109.5
H9B_2 C9_2 H9C_2 109.5
C2_3 C1_3 C6_3 121.4(2)
C2_3 C1_3 N6_1 119.40(19)
C6_3 C1_3 N6_1 119.17(18)
C3_3 C2_3 C1_3 117.8(2)
C3_3 C2_3 C7_3 119.3(2)
C1_3 C2_3 C7_3 123.0(2)
C4_3 C3_3 C2_3 122.4(2)
C4_3 C3_3 H3_3 118.8
C2_3 C3_3 H3_3 118.8
C5_3 C4_3 C3_3 117.9(2)
C5_3 C4_3 C8_3 120.8(2)
C3_3 C4_3 C8_3 121.3(2)
C4_3 C5_3 C6_3 122.5(2)
C4_3 C5_3 H5_3 118.8
C6_3 C5_3 H5_3 118.8
C5_3 C6_3 C1_3 117.7(2)
C5_3 C6_3 C9_3 118.7(2)
C1_3 C6_3 C9_3 123.6(2)
C2_3 C7_3 H7A_3 109.5
C2_3 C7_3 H7B_3 109.5
H7A_3 C7_3 H7B_3 109.5
C2_3 C7_3 H7C_3 109.5
H7A_3 C7_3 H7C_3 109.5
H7B_3 C7_3 H7C_3 109.5
C4_3 C8_3 H8A_3 109.5
C4_3 C8_3 H8B_3 109.5
H8A_3 C8_3 H8B_3 109.5
C4_3 C8_3 H8C_3 109.5
H8A_3 C8_3 H8C_3 109.5
H8B_3 C8_3 H8C_3 109.5
C6_3 C9_3 H9A_3 109.5
C6_3 C9_3 H9B_3 109.5
H9A_3 C9_3 H9B_3 109.5
C6_3 C9_3 H9C_3 109.5
H9A_3 C9_3 H9C_3 109.5
H9B_3 C9_3 H9C_3 109.5
C1_1 B2_4 C3_4 120.72(19)
C1_1 B2_4 Br1_4 123.84(17)
C3_4 B2_4 Br1_4 115.44(16)
C4_4 C3_4 C8_4 115.4(2)
C4_4 C3_4 B2_4 120.6(2)
C8_4 C3_4 B2_4 123.9(2)
F9_4 C4_4 C5_4 117.4(2)
F9_4 C4_4 C3_4 118.95(19)
C5_4 C4_4 C3_4 123.6(2)
F10_4 C5_4 C6_4 120.1(2)
F10_4 C5_4 C4_4 121.1(2)
C6_4 C5_4 C4_4 118.7(2)
F11_4 C6_4 C5_4 120.1(2)
F11_4 C6_4 C7_4 119.9(2)
C5_4 C6_4 C7_4 120.1(2)
F12_4 C7_4 C8_4 120.7(2)
F12_4 C7_4 C6_4 119.5(2)
C8_4 C7_4 C6_4 119.8(2)
F13_4 C8_4 C7_4 117.3(2)
F13_4 C8_4 C3_4 120.2(2)
C7_4 C8_4 C3_4 122.4(2)

loop_
_geom_bond_atom_site_label_1
_geom_bond_atom_site_label_2
_geom_bond_distance
C1_1 N2_1 1.389(3)
C1_1 N6_1 1.403(3)
C1_1 B2_4 1.524(3)
N2_1 C3_1 1.404(3)
N2_1 C1_2 1.460(3)
C3_1 O7_1 1.202(3)
C3_1 C4_1 1.518(3)
C4_1 C5_1 1.507(3)
C4_1 C10_1 1.522(3)
C4_1 C9_1 1.553(3)
C5_1 O8_1 1.207(3)
C5_1 N6_1 1.396(3)
N6_1 C1_3 1.450(3)
C9_1 H9A_1 0.9600
C9_1 H9B_1 0.9600
C9_1 H9C_1 0.9600
C10_1 H10A_1 0.9600
C10_1 H10B_1 0.9600
C10_1 H10C_1 0.9600
C1_2 C6_2 1.389(3)
C1_2 C2_2 1.392(3)
C2_2 C3_2 1.389(3)
C2_2 C7_2 1.499(3)
C3_2 C4_2 1.388(3)
C3_2 H3_2 0.9300
C4_2 C5_2 1.389(3)
C4_2 C8_2 1.500(3)
C5_2 C6_2 1.393(3)
C5_2 H5_2 0.9300
C6_2 C9_2 1.502(3)
C7_2 H7A_2 0.9600
C7_2 H7B_2 0.9600
C7_2 H7C_2 0.9600
C8_2 H8A_2 0.9600
C8_2 H8B_2 0.9600
C8_2 H8C_2 0.9600
C9_2 H9A_2 0.9600
C9_2 H9B_2 0.9600
C9_2 H9C_2 0.9600
C1_3 C2_3 1.399(3)
C1_3 C6_3 1.402(3)
C2_3 C3_3 1.388(3)
C2_3 C7_3 1.500(3)
C3_3 C4_3 1.385(3)
C3_3 H3_3 0.9300
C4_3 C5_3 1.385(3)
C4_3 C8_3 1.503(3)
C5_3 C6_3 1.387(3)
C5_3 H5_3 0.9300
C6_3 C9_3 1.507(3)
C7_3 H7A_3 0.9600
C7_3 H7B_3 0.9600
C7_3 H7C_3 0.9600
C8_3 H8A_3 0.9600
C8_3 H8B_3 0.9600
C8_3 H8C_3 0.9600
C9_3 H9A_3 0.9600
C9_3 H9B_3 0.9600
C9_3 H9C_3 0.9600
Br1_4 B2_4 1.925(2)
B2_4 C3_4 1.578(3)
C3_4 C4_4 1.387(3)
C3_4 C8_4 1.391(3)
C4_4 F9_4 1.347(3)
C4_4 C5_4 1.377(3)
C5_4 F10_4 1.338(3)
C5_4 C6_4 1.374(3)
C6_4 F11_4 1.339(3)
C6_4 C7_4 1.378(3)
C7_4 F12_4 1.341(3)
C7_4 C8_4 1.376(3)
C8_4 F13_4 1.342(3)

loop_
_geom_torsion_atom_site_label_1
_geom_torsion_atom_site_label_2
_geom_torsion_atom_site_label_3
_geom_torsion_atom_site_label_4
_geom_torsion
N6_1 C1_1 N2_1 C3_1 -17.1(3)
B2_4 C1_1 N2_1 C3_1 163.54(19)
N6_1 C1_1 N2_1 C1_2 168.67(17)
B2_4 C1_1 N2_1 C1_2 -10.7(3)
C1_1 N2_1 C3_1 O7_1 170.58(19)
C1_2 N2_1 C3_1 O7_1 -14.8(3)
C1_1 N2_1 C3_1 C4_1 -12.6(3)
C1_2 N2_1 C3_1 C4_1 162.08(17)
O7_1 C3_1 C4_1 C5_1 -141.7(2)
N2_1 C3_1 C4_1 C5_1 41.5(2)
O7_1 C3_1 C4_1 C10_1 -19.5(3)
N2_1 C3_1 C4_1 C10_1 163.78(18)
O7_1 C3_1 C4_1 C9_1 100.5(2)
N2_1 C3_1 C4_1 C9_1 -76.2(2)
C3_1 C4_1 C5_1 O8_1 139.1(2)
C10_1 C4_1 C5_1 O8_1 17.0(3)
C9_1 C4_1 C5_1 O8_1 -102.8(2)
C3_1 C4_1 C5_1 N6_1 -43.0(2)
C10_1 C4_1 C5_1 N6_1 -165.13(17)
C9_1 C4_1 C5_1 N6_1 75.1(2)
O8_1 C5_1 N6_1 C1_1 -165.82(19)
C4_1 C5_1 N6_1 C1_1 16.2(3)
O8_1 C5_1 N6_1 C1_3 4.7(3)
C4_1 C5_1 N6_1 C1_3 -173.32(17)
N2_1 C1_1 N6_1 C5_1 15.4(3)
B2_4 C1_1 N6_1 C5_1 -165.24(19)
N2_1 C1_1 N6_1 C1_3 -154.78(18)
B2_4 C1_1 N6_1 C1_3 24.6(3)
C1_1 N2_1 C1_2 C6_2 -99.0(2)
C3_1 N2_1 C1_2 C6_2 86.3(2)
C1_1 N2_1 C1_2 C2_2 86.5(3)
C3_1 N2_1 C1_2 C2_2 -88.2(2)
C6_2 C1_2 C2_2 C3_2 2.0(3)
N2_1 C1_2 C2_2 C3_2 176.21(19)
C6_2 C1_2 C2_2 C7_2 -178.6(2)
N2_1 C1_2 C2_2 C7_2 -4.3(3)
C1_2 C2_2 C3_2 C4_2 -0.7(3)
C7_2 C2_2 C3_2 C4_2 179.8(2)
C2_2 C3_2 C4_2 C5_2 -0.4(3)
C2_2 C3_2 C4_2 C8_2 179.7(2)
C3_2 C4_2 C5_2 C6_2 0.3(3)
C8_2 C4_2 C5_2 C6_2 -179.7(2)
C2_2 C1_2 C6_2 C5_2 -2.0(3)
N2_1 C1_2 C6_2 C5_2 -176.22(19)
C2_2 C1_2 C6_2 C9_2 178.1(2)
N2_1 C1_2 C6_2 C9_2 3.9(3)
C4_2 C5_2 C6_2 C1_2 0.8(3)
C4_2 C5_2 C6_2 C9_2 -179.3(2)
C5_1 N6_1 C1_3 C2_3 -111.8(2)
C1_1 N6_1 C1_3 C2_3 59.1(3)
C5_1 N6_1 C1_3 C6_3 66.6(2)
C1_1 N6_1 C1_3 C6_3 -122.4(2)
C6_3 C1_3 C2_3 C3_3 5.6(3)
N6_1 C1_3 C2_3 C3_3 -175.96(18)
C6_3 C1_3 C2_3 C7_3 -174.0(2)
N6_1 C1_3 C2_3 C7_3 4.4(3)
C1_3 C2_3 C3_3 C4_3 -1.4(3)
C7_3 C2_3 C3_3 C4_3 178.2(2)
C2_3 C3_3 C4_3 C5_3 -3.1(3)
C2_3 C3_3 C4_3 C8_3 177.6(2)
C3_3 C4_3 C5_3 C6_3 3.6(3)
C8_3 C4_3 C5_3 C6_3 -177.2(2)
C4_3 C5_3 C6_3 C1_3 0.5(3)
C4_3 C5_3 C6_3 C9_3 -178.3(2)
C2_3 C1_3 C6_3 C5_3 -5.2(3)
N6_1 C1_3 C6_3 C5_3 176.40(18)
C2_3 C1_3 C6_3 C9_3 173.5(2)
N6_1 C1_3 C6_3 C9_3 -4.9(3)
N2_1 C1_1 B2_4 C3_4 -151.4(2)
N6_1 C1_1 B2_4 C3_4 29.3(3)
N2_1 C1_1 B2_4 Br1_4 27.7(3)
N6_1 C1_1 B2_4 Br1_4 -151.60(16)
C1_1 B2_4 C3_4 C4_4 52.6(3)
Br1_4 B2_4 C3_4 C4_4 -126.61(19)
C1_1 B2_4 C3_4 C8_4 -125.9(2)
Br1_4 B2_4 C3_4 C8_4 55.0(3)
C8_4 C3_4 C4_4 F9_4 178.54(18)
B2_4 C3_4 C4_4 F9_4 0.0(3)
C8_4 C3_4 C4_4 C5_4 1.3(3)
B2_4 C3_4 C4_4 C5_4 -177.3(2)
F9_4 C4_4 C5_4 F10_4 0.4(3)
C3_4 C4_4 C5_4 F10_4 177.69(19)
F9_4 C4_4 C5_4 C6_4 -176.61(19)
C3_4 C4_4 C5_4 C6_4 0.7(3)
F10_4 C5_4 C6_4 F11_4 0.1(3)
C4_4 C5_4 C6_4 F11_4 177.12(19)
F10_4 C5_4 C6_4 C7_4 -178.4(2)
C4_4 C5_4 C6_4 C7_4 -1.4(3)
F11_4 C6_4 C7_4 F12_4 0.5(3)
C5_4 C6_4 C7_4 F12_4 179.0(2)
F11_4 C6_4 C7_4 C8_4 -178.5(2)
C5_4 C6_4 C7_4 C8_4 0.0(3)
F12_4 C7_4 C8_4 F13_4 -0.3(3)
C6_4 C7_4 C8_4 F13_4 178.7(2)
F12_4 C7_4 C8_4 C3_4 -176.9(2)
C6_4 C7_4 C8_4 C3_4 2.1(3)
C4_4 C3_4 C8_4 F13_4 -179.20(19)
B2_4 C3_4 C8_4 F13_4 -0.7(3)
C4_4 C3_4 C8_4 C7_4 -2.7(3)
B2_4 C3_4 C8_4 C7_4 175.8(2)
